data_1556735
loop_
_publ_author_name
'Lussier, A.'
'Ball, N.A.'
'Hawthorne, F.C.'
'Henry, D.J.'
'Shimizu, R.'
'Ogasawara, Y.'
'Ota, T.'

_publ_section_title
;
 Maruyamaite, K(MgAl2)(Al5Mg)Si6O18(BO3)3O, a potassium-dominant
 tourmaline from the ultrahigh-pressure Kokchetav massif, northern
 Kazakhstan: Description and crystal structure
;
_journal_name_full 'American Mineralogist'
_journal_page_first 355
_journal_page_last 361
_journal_paper_doi 10.2138/am-2016-5359
_journal_volume 101
_journal_year 2016
_chemical_formula_sum 'Al7 B3 K Mg2 O28 Si6'
_chemical_name_common 'New structure'
_chemical_name_mineral 'maruyamaite, K-rich tourmaline'
_space_group_IT_number 160
_space_group_name_Hall 'R 3 -2"'
_space_group_name_H-M_alt 'R 3 m :H'
_cell_angle_alpha 90
_cell_angle_beta 90
_cell_angle_gamma 120
_cell_formula_units_Z 3
_cell_length_a 15.955(10)
_cell_length_b 15.955(10)
_cell_length_c 7.227(4)
_cell_volume 1593.2(17)
_diffrn_ambient_pressure 100
_diffrn_ambient_temperature 298
_cod_data_source_file maruyamaite.cif
_cod_data_source_block Maruyamaite
_cod_original_sg_symbol_H-M 'R 3 m'
_cod_original_formula_sum 'K Mg2 Al7 Si6 B3 O28'
_cod_database_code 1556735

loop_
_space_group_symop_id
_space_group_symop_operation_xyz
1 x,y,z
2 -y,x-y,z
3 -x+y,-x,z
4 -y,-x,z
5 -x+y,y,z
6 x,x-y,z
7 x+2/3,y+1/3,z+1/3
8 -y+2/3,x-y+1/3,z+1/3
9 -x+y+2/3,-x+1/3,z+1/3
10 -y+2/3,-x+1/3,z+1/3
11 -x+y+2/3,y+1/3,z+1/3
12 x+2/3,x-y+1/3,z+1/3
13 x+1/3,y+2/3,z+2/3
14 -y+1/3,x-y+2/3,z+2/3
15 -x+y+1/3,-x+2/3,z+2/3
16 -y+1/3,-x+2/3,z+2/3
17 -x+y+1/3,y+2/3,z+2/3
18 x+1/3,x-y+2/3,z+2/3

loop_
_atom_site_label
_atom_site_occupancy
_atom_site_fract_x
_atom_site_fract_y
_atom_site_fract_z
_atom_site_adp_type
_atom_site_U_iso_or_equiv
_atom_site_type_symbol
XK 0.5300 0.000000 0.000000 0.2206(2) Uiso 0.0178(5) K
XNa 0.1900 0.000000 0.000000 0.2206(2) Uiso 0.0178(5) Na
XCa 0.2600 0.000000 0.000000 0.2206(2) Uiso 0.0178(5) Ca
YMg 0.3970 0.12420(5) 0.06210(3) 0.63605(12) Uiso 0.0117(2) Mg
YFe2 0.1830 0.12420(5) 0.06210(3) 0.63605(12) Uiso 0.0117(2) Fe
YFe3 0.0170 0.12420(5) 0.06210(3) 0.63605(12) Uiso 0.0117(2) Fe
YAl 0.3570 0.12420(5) 0.06210(3) 0.63605(12) Uiso 0.0117(2) Al
YTi 0.0470 0.12420(5) 0.06210(3) 0.63605(12) Uiso 0.0117(2) Ti
ZAl 0.8330 0.29818(4) 0.26169(4) 0.61244(11) Uiso 0.00684(13) Al
ZMg 0.1660 0.29818(4) 0.26169(4) 0.61244(11) Uiso 0.00684(13) Mg
TSi 0.9950 0.19192(3) 0.19010(3) 0.000000 Uiso 0.00633(12) Si
TAl 0.0050 0.19192(3) 0.19010(3) 0.000000 Uiso 0.00633(12) Al
B 1.0 0.10985(11) 0.2197(2) 0.4561(4) Uiso 0.0079(5) B
O1 1.0 0.000000 0.000000 0.7753(5) Uiso 0.0136(7) O
O2 1.0 0.06089(8) 0.12178(15) 0.4875(3) Uiso 0.0136(4) O
O3 1.0 0.26395(18) 0.13197(9) 0.5127(3) Uiso 0.0151(4) O
O4 1.0 0.09278(8) 0.18556(15) 0.0708(3) Uiso 0.0107(4) O
O5 1.0 0.18438(16) 0.09219(8) 0.0920(3) Uiso 0.0108(4) O
O6 1.0 0.19555(10) 0.18571(10) 0.7784(2) Uiso 0.0098(3) O
O7 1.0 0.28470(10) 0.28492(9) 0.07961(19) Uiso 0.0091(3) O
O8 1.0 0.20934(10) 0.26999(11) 0.4420(2) Uiso 0.0106(3) O

loop_
_atom_site_aniso_label
_atom_site_aniso_U_11
_atom_site_aniso_U_22
_atom_site_aniso_U_33
_atom_site_aniso_U_12
_atom_site_aniso_U_13
_atom_site_aniso_U_23
XK 0.0154(6) 0.0154(6) 0.0227(8) 0.0077(3) 0.00000 0.00000
XNa 0.0154(6) 0.0154(6) 0.0227(8) 0.0077(3) 0.00000 0.00000
XCa 0.0154(6) 0.0154(6) 0.0227(8) 0.0077(3) 0.00000 0.00000
YMg 0.0105(4) 0.0079(3) 0.0176(4) 0.00526(19) -0.0048(2) -0.00237(12)
YFe2 0.0105(4) 0.0079(3) 0.0176(4) 0.00526(19) -0.0048(2) -0.00237(12)
YFe3 0.0105(4) 0.0079(3) 0.0176(4) 0.00526(19) -0.0048(2) -0.00237(12)
YAl 0.0105(4) 0.0079(3) 0.0176(4) 0.00526(19) -0.0048(2) -0.00237(12)
YTi 0.0105(4) 0.0079(3) 0.0176(4) 0.00526(19) -0.0048(2) -0.00237(12)
ZAl 0.0068(2) 0.0066(3) 0.0071(2) 0.00330(19) -0.00038(18) 0.00016(18)
ZMg 0.0068(2) 0.0066(3) 0.0071(2) 0.00330(19) -0.00038(18) 0.00016(18)
TSi 0.0055(2) 0.0055(2) 0.0077(2) 0.00256(16) -0.00071(17) -0.00091(16)
TAl 0.0055(2) 0.0055(2) 0.0077(2) 0.00256(16) -0.00071(17) -0.00091(16)
B 0.0078(8) 0.0079(12) 0.0082(11) 0.0040(6) 0.0003(4) 0.0006(9)
O1 0.0151(10) 0.0151(10) 0.0106(15) 0.0075(5) 0.00000 0.00000
O2 0.0138(7) 0.0075(9) 0.0175(10) 0.0037(5) 0.0007(3) 0.0014(7)
O3 0.0282(12) 0.0148(7) 0.0069(8) 0.0141(6) 0.0000(8) 0.0000(4)
O4 0.0083(6) 0.0145(10) 0.0114(8) 0.0073(5) -0.0008(4) -0.0016(7)
O5 0.0153(10) 0.0077(6) 0.0119(8) 0.0077(5) 0.0003(7) 0.0002(3)
O6 0.0114(6) 0.0112(6) 0.0073(6) 0.0062(5) -0.0008(5) -0.0013(5)
O7 0.0073(6) 0.0069(6) 0.0104(6) 0.0014(5) -0.0015(5) -0.0014(5)
O8 0.0056(6) 0.0101(6) 0.0161(6) 0.0039(5) 0.0005(5) 0.0022(5)
